data_7106359
loop_
_publ_author_name
'Ming-Hua Xie'
'Xiu-Li Yang'
'Chuan-De Wu'

_publ_section_title
;
 A metalloporphyrin functionalized metal&#x0096;organic framework for
 selective oxidization of styrene
;
_journal_name_full Chem.Commun.
_journal_page_first 5521
_journal_paper_doi 10.1039/c1cc10461f
_journal_volume 47
_journal_year 2011
_chemical_formula_sum 'C64 H41 Cd1.25 N4 O8.5 Pd'
_chemical_formula_weight 1248.91
_chemical_name_systematic
;
?
;
_space_group_IT_number 15
_symmetry_cell_setting monoclinic
_symmetry_space_group_name_Hall '-C 2yc'
_symmetry_space_group_name_H-M 'C 1 2/c 1'
_atom_sites_solution_hydrogens geom
_atom_sites_solution_primary direct
_atom_sites_solution_secondary difmap
_audit_creation_method SHELXL-97
_cell_angle_alpha 90.00
_cell_angle_beta 96.478(4)
_cell_angle_gamma 90.00
_cell_formula_units_Z 4
_cell_length_a 7.2751(3)
_cell_length_b 25.5905(15)
_cell_length_c 30.7749(11)
_cell_measurement_reflns_used 9346
_cell_measurement_temperature 293(2)
_cell_measurement_theta_max 58.93
_cell_measurement_theta_min 3.45
_cell_volume 5692.9(5)
_computing_cell_refinement 'CrysAlisPro (Oxford Diffraction Ltd., 2010)'
_computing_data_collection 'CrysAlisPro (Oxford Diffraction Ltd., 2010)'
_computing_data_reduction 'CrysAlisPro (Oxford Diffraction Ltd., 2010)'
_computing_molecular_graphics 'SHELXL-97 (Sheldrick, 1997)'
_computing_publication_material 'CrystalStructure and PLATON (Spek, 2001)'
_computing_structure_refinement 'SHELXL-97 (Sheldrick, 1997)'
_computing_structure_solution 'SHELXS-97 (Sheldrick, 1997)'
_diffrn_ambient_temperature 293(2)
_diffrn_measured_fraction_theta_full 0.987
_diffrn_measured_fraction_theta_max 0.987
_diffrn_measurement_device_type 'Xcalibur, Atlas, Gemini ultra'
_diffrn_measurement_method '\w scans'
_diffrn_radiation_monochromator graphite
_diffrn_radiation_source 'fine-focus sealed tube'
_diffrn_radiation_type CuK\a
_diffrn_radiation_wavelength 1.54178
_diffrn_reflns_av_R_equivalents 0.0417
_diffrn_reflns_av_sigmaI/netI 0.0563
_diffrn_reflns_limit_h_max 8
_diffrn_reflns_limit_h_min -7
_diffrn_reflns_limit_k_max 28
_diffrn_reflns_limit_k_min -28
_diffrn_reflns_limit_l_max 32
_diffrn_reflns_limit_l_min -34
_diffrn_reflns_number 9346
_diffrn_reflns_theta_full 58.93
_diffrn_reflns_theta_max 58.93
_diffrn_reflns_theta_min 3.45
_exptl_absorpt_coefficient_mu 6.754
_exptl_absorpt_correction_T_max 0.583
_exptl_absorpt_correction_T_min 0.401
_exptl_absorpt_correction_type multi-scan
_exptl_absorpt_process_details CrysAlisPro
_exptl_crystal_colour 'dark brown'
_exptl_crystal_density_diffrn 1.457
_exptl_crystal_density_method 'not measured'
_exptl_crystal_description block
_exptl_crystal_F_000 2508
_exptl_crystal_size_max 0.17
_exptl_crystal_size_mid 0.13
_exptl_crystal_size_min 0.08
_platon_squeeze_details
;
;
_refine_diff_density_max 0.877
_refine_diff_density_min -0.488
_refine_diff_density_rms 0.113
_refine_ls_extinction_method none
_refine_ls_goodness_of_fit_ref 1.070
_refine_ls_hydrogen_treatment constr
_refine_ls_matrix_type full
_refine_ls_number_parameters 280
_refine_ls_number_reflns 4037
_refine_ls_number_restraints 22
_refine_ls_restrained_S_all 1.070
_refine_ls_R_factor_all 0.1136
_refine_ls_R_factor_gt 0.0969
_refine_ls_shift/su_max 0.000
_refine_ls_shift/su_mean 0.000
_refine_ls_structure_factor_coef Fsqd
_refine_ls_weighting_details 'calc w=1/[\s^2^(Fo^2^)+(0.0796P)^2^+28.3160P] where P=(Fo^2^+2Fc^2^)/3'
_refine_ls_weighting_scheme calc
_refine_ls_wR_factor_gt 0.2234
_refine_ls_wR_factor_ref 0.2323
_reflns_number_gt 2852
_reflns_number_total 4037
_reflns_threshold_expression >2\s(I)
_cod_data_source_file c1cc10461f.txt
_cod_data_source_block New1c
_cod_original_sg_symbol_H-M C2/c
_cod_original_formula_sum 'C64 H41 Cd1.25 N4 O8.50 Pd'
_cod_database_code 7106359

loop_
_symmetry_equiv_pos_as_xyz
'x, y, z'
'-x, y, -z+1/2'
'x+1/2, y+1/2, z'
'-x+1/2, y+1/2, -z+1/2'
'-x, -y, -z'
'x, -y, z-1/2'
'-x+1/2, -y+1/2, -z'
'x+1/2, -y+1/2, z-1/2'

loop_
_atom_site_label
_atom_site_type_symbol
_atom_site_fract_x
_atom_site_fract_y
_atom_site_fract_z
_atom_site_U_iso_or_equiv
_atom_site_adp_type
_atom_site_occupancy
_atom_site_symmetry_multiplicity
_atom_site_calc_flag
_atom_site_refinement_flags
_atom_site_disorder_assembly
_atom_site_disorder_group
Cd1 Cd 0.5000 0.34427(5) 0.2500 0.1149(5) Uani 1 2 d S . .
Cd2 Cd 1.0000 0.2891(3) 0.2500 0.1442(19) Uani 0.25 2 d SPD . .
Pd1 Pd 1.5000 0.5000 0.0000 0.1079(5) Uani 1 2 d S . .
O1 O 0.7872(10) 0.3669(3) 0.2278(2) 0.119(2) Uani 1 1 d . . .
O2 O 0.5501(12) 0.4079(5) 0.1941(3) 0.154(3) Uani 1 1 d . . .
O3 O 0.889(3) 0.2409(9) -0.2027(8) 0.285(9) Uani 1 1 d DU . .
O5 O 1.0000 0.1993(5) 0.2500 0.42(4) Uani 0.25 2 d SPDU . .
N1 N 1.4468(12) 0.5284(4) 0.0588(3) 0.106(2) Uani 1 1 d . . .
N2 N 1.2905(13) 0.4504(4) -0.0001(3) 0.115(3) Uani 1 1 d . . .
C1 C 1.5381(17) 0.5675(5) 0.0816(4) 0.112(3) Uani 1 1 d . . .
C2 C 1.464(2) 0.5748(6) 0.1225(4) 0.130(4) Uani 1 1 d . . .
H2A H 1.5037 0.5988 0.1443 0.157 Uiso 1 1 calc R . .
C3 C 1.332(2) 0.5410(6) 0.1229(4) 0.128(4) Uani 1 1 d . . .
H3A H 1.2589 0.5373 0.1456 0.154 Uiso 1 1 calc R . .
C4 C 1.3117(16) 0.5094(6) 0.0833(3) 0.115(4) Uani 1 1 d . . .
C5 C 1.1862(15) 0.4705(6) 0.0714(3) 0.114(3) Uani 1 1 d . . .
C6 C 1.1728(17) 0.4445(5) 0.0332(4) 0.115(3) Uani 1 1 d . . .
C7 C 1.048(3) 0.4034(8) 0.0216(5) 0.175(6) Uani 1 1 d . . .
H7A H 0.9575 0.3912 0.0382 0.210 Uiso 1 1 calc R . .
C8 C 1.084(3) 0.3838(7) -0.0196(5) 0.172(6) Uani 1 1 d . . .
H8A H 1.0197 0.3575 -0.0357 0.207 Uiso 1 1 calc R . .
C9 C 1.2351(19) 0.4121(5) -0.0312(4) 0.123(4) Uani 1 1 d . . .
C10 C 1.3165(19) 0.4032(5) -0.0688(4) 0.122(3) Uani 1 1 d . . .
C11 C 1.0628(15) 0.4553(6) 0.1054(4) 0.120(4) Uani 1 1 d . . .
C12 C 1.1394(17) 0.4259(6) 0.1412(4) 0.137(5) Uani 1 1 d . . .
H12A H 1.2649 0.4178 0.1444 0.165 Uiso 1 1 calc R . .
C13 C 1.0276(16) 0.4090(6) 0.1716(4) 0.131(4) Uani 1 1 d . . .
H13A H 1.0788 0.3900 0.1958 0.157 Uiso 1 1 calc R . .
C14 C 0.8383(15) 0.4200(5) 0.1666(3) 0.105(3) Uani 1 1 d . . .
C15 C 0.7662(16) 0.4493(6) 0.1313(4) 0.128(4) Uani 1 1 d . . .
H15A H 0.6414 0.4581 0.1285 0.154 Uiso 1 1 calc R . .
C16 C 0.8739(15) 0.4660(6) 0.1003(4) 0.126(4) Uani 1 1 d . . .
H16A H 0.8211 0.4844 0.0760 0.151 Uiso 1 1 calc R . .
C17 C 0.7195(16) 0.3967(5) 0.1987(4) 0.111(3) Uani 1 1 d . . .
C18 C 1.242(2) 0.3594(4) -0.0992(3) 0.149(5) Uani 1 1 d G . .
C19 C 1.0676(19) 0.3635(5) -0.1227(4) 0.175(6) Uani 1 1 d G . .
H19A H 0.9955 0.3930 -0.1196 0.210 Uiso 1 1 calc R . .
C20 C 1.001(2) 0.3235(7) -0.1507(4) 0.228(11) Uani 1 1 d G . .
H20A H 0.8847 0.3262 -0.1664 0.274 Uiso 1 1 calc R . .
C21 C 1.109(3) 0.2794(5) -0.1553(4) 0.28(2) Uani 1 1 d GD . .
C22 C 1.283(3) 0.2753(5) -0.1318(5) 0.30(2) Uani 1 1 d G . .
H22A H 1.3555 0.2459 -0.1349 0.365 Uiso 1 1 calc R . .
C23 C 1.350(2) 0.3154(6) -0.1038(4) 0.226(11) Uani 1 1 d G . .
H23A H 1.4663 0.3126 -0.0881 0.271 Uiso 1 1 calc R . .
C24 C 1.049(3) 0.2366(7) -0.1891(5) 0.215(10) Uani 1 1 d D . .
O4 O 1.183(3) 0.2050(9) -0.1934(7) 0.310(9) Uani 1 1 d DU . .

loop_
_atom_site_aniso_label
_atom_site_aniso_U_11
_atom_site_aniso_U_22
_atom_site_aniso_U_33
_atom_site_aniso_U_23
_atom_site_aniso_U_13
_atom_site_aniso_U_12
Cd1 0.1186(8) 0.1421(10) 0.0869(7) 0.000 0.0238(5) 0.000
Cd2 0.129(4) 0.166(5) 0.146(4) 0.000 0.050(3) 0.000
Pd1 0.1060(8) 0.1338(10) 0.0859(7) 0.0026(6) 0.0205(5) 0.0123(6)
O1 0.111(5) 0.146(6) 0.097(5) 0.021(5) 0.001(4) -0.007(5)
O2 0.115(6) 0.213(9) 0.141(7) 0.051(7) 0.046(5) 0.025(6)
O3 0.317(13) 0.262(12) 0.272(12) -0.013(9) 0.014(9) -0.045(9)
O5 0.50(5) 0.35(5) 0.42(5) 0.02(3) 0.11(3) 0.00(3)
N1 0.101(5) 0.132(7) 0.084(5) 0.005(5) 0.015(4) 0.017(5)
N2 0.126(6) 0.139(7) 0.082(5) -0.004(5) 0.019(5) 0.019(6)
C1 0.118(8) 0.128(9) 0.092(7) -0.016(7) 0.015(6) 0.015(7)
C2 0.126(9) 0.160(11) 0.108(8) -0.021(8) 0.023(7) -0.002(9)
C3 0.123(9) 0.169(12) 0.095(7) -0.011(8) 0.030(6) 0.024(9)
C4 0.103(7) 0.162(10) 0.083(6) 0.000(7) 0.027(6) 0.027(8)
C5 0.095(7) 0.163(10) 0.084(7) 0.001(7) 0.012(5) -0.003(7)
C6 0.121(8) 0.131(9) 0.095(7) -0.001(7) 0.019(6) -0.021(7)
C7 0.191(15) 0.225(18) 0.113(10) -0.006(11) 0.040(9) -0.058(14)
C8 0.206(16) 0.195(15) 0.120(10) -0.029(10) 0.035(10) -0.069(13)
C9 0.141(9) 0.135(9) 0.097(7) 0.004(7) 0.035(7) -0.017(8)
C10 0.137(9) 0.125(9) 0.104(8) -0.002(7) 0.013(7) -0.001(8)
C11 0.099(7) 0.176(11) 0.086(6) 0.016(7) 0.019(5) -0.001(7)
C12 0.099(7) 0.216(14) 0.100(8) 0.019(9) 0.023(6) 0.022(8)
C13 0.104(8) 0.195(13) 0.093(7) 0.039(8) 0.009(6) 0.017(8)
C14 0.102(7) 0.133(8) 0.083(6) 0.009(6) 0.017(5) 0.012(6)
C15 0.094(7) 0.175(11) 0.116(8) 0.029(8) 0.016(6) 0.028(7)
C16 0.092(7) 0.180(12) 0.107(7) 0.037(8) 0.018(6) 0.013(7)
C17 0.098(7) 0.142(9) 0.093(7) -0.003(7) 0.014(6) 0.003(7)
C18 0.212(16) 0.134(11) 0.105(9) 0.002(8) 0.040(10) 0.002(11)
C19 0.191(16) 0.177(15) 0.153(13) -0.010(12) 0.008(12) -0.037(13)
C20 0.34(3) 0.199(19) 0.138(14) -0.031(15) 0.008(16) -0.11(2)
C21 0.58(6) 0.158(17) 0.100(12) -0.031(13) 0.00(2) -0.10(3)
C22 0.55(6) 0.21(2) 0.129(15) -0.072(16) -0.06(2) 0.12(3)
C23 0.34(3) 0.181(16) 0.139(14) -0.035(13) -0.038(16) 0.08(2)
C24 0.25(2) 0.26(2) 0.147(15) 0.039(17) 0.061(16) 0.08(2)
O4 0.352(13) 0.293(12) 0.282(12) -0.015(9) 0.026(9) 0.000(9)

loop_
_atom_type_symbol
_atom_type_description
_atom_type_scat_dispersion_real
_atom_type_scat_dispersion_imag
_atom_type_scat_source
C C 0.0181 0.0091 'International Tables Vol C Tables 4.2.6.8 and 6.1.1.4'
H H 0.0000 0.0000 'International Tables Vol C Tables 4.2.6.8 and 6.1.1.4'
N N 0.0311 0.0180 'International Tables Vol C Tables 4.2.6.8 and 6.1.1.4'
O O 0.0492 0.0322 'International Tables Vol C Tables 4.2.6.8 and 6.1.1.4'
Pd Pd 0.1215 3.9337 'International Tables Vol C Tables 4.2.6.8 and 6.1.1.4'
Cd Cd 0.1185 4.6533 'International Tables Vol C Tables 4.2.6.8 and 6.1.1.4'

loop_
_geom_angle_atom_site_label_1
_geom_angle_atom_site_label_2
_geom_angle_atom_site_label_3
_geom_angle
_geom_angle_site_symmetry_1
_geom_angle_site_symmetry_3
_geom_angle_publ_flag
O1 Cd1 O1 151.4(4) . 2_655 ?
O1 Cd1 O4 110.8(6) . 7_655 ?
O1 Cd1 O4 84.4(6) 2_655 7_655 ?
O1 Cd1 O4 84.4(6) . 8_456 ?
O1 Cd1 O4 110.8(6) 2_655 8_456 ?
O4 Cd1 O4 117.3(11) 7_655 8_456 ?
O1 Cd1 O2 54.3(3) . . ?
O1 Cd1 O2 104.6(3) 2_655 . ?
O4 Cd1 O2 87.4(6) 7_655 . ?
O4 Cd1 O2 138.1(6) 8_456 . ?
O1 Cd1 O2 104.6(3) . 2_655 ?
O1 Cd1 O2 54.3(3) 2_655 2_655 ?
O4 Cd1 O2 138.1(6) 7_655 2_655 ?
O4 Cd1 O2 87.4(6) 8_456 2_655 ?
O2 Cd1 O2 95.7(5) . 2_655 ?
O1 Cd1 C17 26.9(3) . . ?
O1 Cd1 C17 130.4(4) 2_655 . ?
O4 Cd1 C17 98.7(6) 7_655 . ?
O4 Cd1 C17 111.2(6) 8_456 . ?
O2 Cd1 C17 27.5(3) . . ?
O2 Cd1 C17 103.1(4) 2_655 . ?
O1 Cd1 C17 130.4(4) . 2_655 ?
O1 Cd1 C17 26.9(3) 2_655 2_655 ?
O4 Cd1 C17 111.2(6) 7_655 2_655 ?
O4 Cd1 C17 98.7(6) 8_456 2_655 ?
O2 Cd1 C17 103.1(4) . 2_655 ?
O2 Cd1 C17 27.5(3) 2_655 2_655 ?
C17 Cd1 C17 120.9(5) . 2_655 ?
O5 Cd2 O1 140.8(2) . 2_755 ?
O5 Cd2 O1 140.8(2) . . ?
O1 Cd2 O1 78.3(4) 2_755 . ?
N2 Pd1 N2 180.0(5) 5_865 . ?
N2 Pd1 N1 90.4(4) 5_865 5_865 ?
N2 Pd1 N1 89.6(4) . 5_865 ?
N2 Pd1 N1 89.6(4) 5_865 . ?
N2 Pd1 N1 90.4(4) . . ?
N1 Pd1 N1 180.0(6) 5_865 . ?
C17 O1 Cd1 93.9(7) . . ?
C17 O1 Cd2 148.3(7) . . ?
Cd1 O1 Cd2 105.2(3) . . ?
C17 O2 Cd1 89.5(7) . . ?
C1 N1 C4 108.2(10) . . ?
C1 N1 Pd1 126.6(7) . . ?
C4 N1 Pd1 125.2(8) . . ?
C9 N2 C6 105.7(10) . . ?
C9 N2 Pd1 127.8(7) . . ?
C6 N2 Pd1 126.4(8) . . ?
N1 C1 C10 126.7(10) . 5_865 ?
N1 C1 C2 109.9(12) . . ?
C10 C1 C2 123.4(12) 5_865 . ?
C3 C2 C1 105.8(12) . . ?
C2 C3 C4 111.7(11) . . ?
C5 C4 N1 126.6(10) . . ?
C5 C4 C3 128.9(11) . . ?
N1 C4 C3 104.4(12) . . ?
C6 C5 C4 125.0(10) . . ?
C6 C5 C11 119.4(12) . . ?
C4 C5 C11 115.5(10) . . ?
C5 C6 C7 124.8(12) . . ?
C5 C6 N2 126.2(11) . . ?
C7 C6 N2 108.7(11) . . ?
C6 C7 C8 108.2(13) . . ?
C9 C8 C7 106.1(14) . . ?
C10 C9 C8 123.8(13) . . ?
C10 C9 N2 125.0(12) . . ?
C8 C9 N2 111.2(11) . . ?
C9 C10 C1 124.2(12) . 5_865 ?
C9 C10 C18 118.8(12) . . ?
C1 C10 C18 117.0(11) 5_865 . ?
C16 C11 C12 119.7(10) . . ?
C16 C11 C5 122.0(10) . . ?
C12 C11 C5 118.1(10) . . ?
C13 C12 C11 119.5(11) . . ?
C12 C13 C14 120.7(11) . . ?
C15 C14 C13 118.8(10) . . ?
C15 C14 C17 122.5(10) . . ?
C13 C14 C17 118.6(10) . . ?
C16 C15 C14 121.6(10) . . ?
C15 C16 C11 119.7(11) . . ?
O1 C17 O2 121.8(11) . . ?
O1 C17 C14 120.5(10) . . ?
O2 C17 C14 117.6(11) . . ?
O1 C17 Cd1 59.1(6) . . ?
O2 C17 Cd1 63.0(6) . . ?
C14 C17 Cd1 172.9(8) . . ?
C19 C18 C23 120.0 . . ?
C19 C18 C10 120.4(11) . . ?
C23 C18 C10 119.6(11) . . ?
C18 C19 C20 120.0 . . ?
C19 C20 C21 120.0 . . ?
C22 C21 C20 120.0 . . ?
C22 C21 C24 118.2(16) . . ?
C20 C21 C24 121.6(16) . . ?
C21 C22 C23 120.0 . . ?
C22 C23 C18 120.0 . . ?
O3 C24 O4 138(2) . . ?
O3 C24 C21 111.4(19) . . ?
O4 C24 C21 110.6(19) . . ?
C24 O4 Cd1 92.2(13) . 7_655 ?

loop_
_geom_bond_atom_site_label_1
_geom_bond_atom_site_label_2
_geom_bond_distance
_geom_bond_site_symmetry_2
_geom_bond_publ_flag
Cd1 O1 2.343(7) . ?
Cd1 O1 2.343(7) 2_655 ?
Cd1 O4 2.42(2) 7_655 ?
Cd1 O4 2.42(2) 8_456 ?
Cd1 O2 2.426(9) . ?
Cd1 O2 2.426(9) 2_655 ?
Cd1 C17 2.723(12) . ?
Cd1 C17 2.723(12) 2_655 ?
Cd2 O5 2.299(10) . ?
Cd2 O1 2.566(10) 2_755 ?
Cd2 O1 2.566(10) . ?
Pd1 N2 1.982(10) 5_865 ?
Pd1 N2 1.982(10) . ?
Pd1 N1 2.028(8) 5_865 ?
Pd1 N1 2.028(8) . ?
O1 C17 1.236(13) . ?
O2 C17 1.257(13) . ?
O3 C24 1.193(10) . ?
N1 C1 1.353(15) . ?
N1 C4 1.392(14) . ?
N2 C9 1.398(15) . ?
N2 C6 1.417(14) . ?
C1 C10 1.389(17) 5_865 ?
C1 C2 1.436(16) . ?
C2 C3 1.296(17) . ?
C3 C4 1.455(17) . ?
C4 C5 1.374(17) . ?
C5 C6 1.342(16) . ?
C5 C11 1.505(15) . ?
C6 C7 1.41(2) . ?
C7 C8 1.41(2) . ?
C8 C9 1.397(19) . ?
C9 C10 1.377(16) . ?
C10 C1 1.389(17) 5_865 ?
C10 C18 1.520(15) . ?
C11 C16 1.393(15) . ?
C11 C12 1.397(17) . ?
C12 C13 1.378(16) . ?
C13 C14 1.397(15) . ?
C14 C15 1.374(15) . ?
C14 C17 1.507(15) . ?
C15 C16 1.369(16) . ?
C18 C19 1.3900 . ?
C18 C23 1.3900 . ?
C19 C20 1.3900 . ?
C20 C21 1.3900 . ?
C21 C22 1.3900 . ?
C21 C24 1.540(10) . ?
C22 C23 1.3900 . ?
C24 O4 1.288(10) . ?
O4 Cd1 2.42(2) 7_655 ?

loop_
_platon_squeeze_void_nr
_platon_squeeze_void_average_x
_platon_squeeze_void_average_y
_platon_squeeze_void_average_z
_platon_squeeze_void_volume
_platon_squeeze_void_count_electrons
_platon_squeeze_void_content
1 -0.109 0.250 0.000 357 67 ' '
2 0.047 0.750 0.000 357 67 ' '
3 -0.013 0.573 0.250 230 47 ' '
4 -0.022 0.073 0.250 230 47 ' '
5 -0.088 0.750 0.500 357 67 ' '
6 0.104 0.250 0.500 357 67 ' '
7 -0.013 0.427 0.750 230 47 ' '
8 -0.022 0.927 0.750 230 47 ' '
